data_7708287
loop_
_publ_author_name
'Bashkurov, Roman'
'Fridman, Natalia'
'Bravo-Zhivotovskii, Dmitry'
'apeloig, yitzhak'

_publ_section_title
;
 Synthesis, Isolation and Characterization of a Stable Lithium
 Stannenolate. A Keto or an Enol Tautomer?
;
_journal_name_full 'Dalton Transactions'
_journal_paper_doi 10.1039/D1DT02843J
_journal_year 2021
_chemical_formula_moiety 'C37 H73 Li O5 Si2 Sn'
_chemical_formula_sum 'C37 H73 Li O5 Si2 Sn'
_chemical_formula_weight 779.76
_chemical_name_common 'Dimitry820b (Roman)'
_space_group_crystal_system monoclinic
_space_group_IT_number 14
_space_group_name_Hall '-P 2yn'
_space_group_name_H-M_alt 'P 1 21/n 1'
_atom_sites_solution_hydrogens geom
_audit_creation_method SHELXL-2014/7
_audit_update_record
;
2021-07-13 deposited with the CCDC.	2021-09-13 downloaded from the CCDC.
;
_cell_angle_alpha 90
_cell_angle_beta 117.180(7)
_cell_angle_gamma 90
_cell_formula_units_Z 4
_cell_length_a 20.164(6)
_cell_length_b 11.224(4)
_cell_length_c 20.735(6)
_cell_measurement_reflns_used 6523
_cell_measurement_temperature 200(2)
_cell_measurement_theta_max 24.174
_cell_measurement_theta_min 2.124
_cell_volume 4175(2)
_computing_cell_refinement 'APEX2 v2010.7-0 (Bruker AXS)'
_computing_data_collection 'Bruker Instrument Service v2010.7.0.0'
_computing_data_reduction 'SAINT V7.68A (Bruker AXS, 2009)'
_computing_molecular_graphics 'Olex2 (Dolomanov et al., 2009)'
_computing_publication_material 'Olex2 (Dolomanov et al., 2009)'
_computing_structure_refinement 'SHELXL-2018/3 (Sheldrick, 2018)'
_computing_structure_solution 'SHELXT 2014/4 (Sheldrick, 2014)'
_diffrn_ambient_temperature 200(2)
_diffrn_detector_area_resol_mean 95
_diffrn_measured_fraction_theta_full 0.985
_diffrn_measured_fraction_theta_max 0.985
_diffrn_measurement_device_type 'APEX2 (Bruker AXS)'
_diffrn_measurement_method '\f and \w scans'
_diffrn_radiation_type MoK\a
_diffrn_radiation_wavelength 0.71073
_diffrn_reflns_av_R_equivalents 0.1127
_diffrn_reflns_av_unetI/netI 0.1158
_diffrn_reflns_Laue_measured_fraction_full 0.985
_diffrn_reflns_Laue_measured_fraction_max 0.985
_diffrn_reflns_limit_h_max 23
_diffrn_reflns_limit_h_min -23
_diffrn_reflns_limit_k_max 12
_diffrn_reflns_limit_k_min -12
_diffrn_reflns_limit_l_max 22
_diffrn_reflns_limit_l_min -23
_diffrn_reflns_number 26228
_diffrn_reflns_point_group_measured_fraction_full 0.985
_diffrn_reflns_point_group_measured_fraction_max 0.985
_diffrn_reflns_theta_full 24.174
_diffrn_reflns_theta_max 24.174
_diffrn_reflns_theta_min 2.124
_exptl_absorpt_coefficient_mu 0.706
_exptl_absorpt_correction_T_max 0.919
_exptl_absorpt_correction_T_min 0.863
_exptl_absorpt_correction_type multi-scan
_exptl_absorpt_process_details 'SADABS V2008/1 (Bruker AXS)'
_exptl_crystal_colour violet
_exptl_crystal_density_diffrn 1.241
_exptl_crystal_description plate
_exptl_crystal_F_000 1664
_exptl_crystal_size_max 0.180
_exptl_crystal_size_mid 0.150
_exptl_crystal_size_min 0.090
_refine_diff_density_max 0.999
_refine_diff_density_min -0.805
_refine_diff_density_rms 0.095
_refine_ls_extinction_method none
_refine_ls_goodness_of_fit_ref 0.975
_refine_ls_hydrogen_treatment constr
_refine_ls_matrix_type full
_refine_ls_number_parameters 429
_refine_ls_number_reflns 6523
_refine_ls_number_restraints 416
_refine_ls_restrained_S_all 0.949
_refine_ls_R_factor_all 0.1067
_refine_ls_R_factor_gt 0.0453
_refine_ls_shift/su_max 0.000
_refine_ls_shift/su_mean 0.000
_refine_ls_structure_factor_coef Fsqd
_refine_ls_weighting_details 'w=1/[\s^2^(Fo^2^)+(0.0322P)^2^] where P=(Fo^2^+2Fc^2^)/3'
_refine_ls_weighting_scheme calc
_refine_ls_wR_factor_gt 0.0820
_refine_ls_wR_factor_ref 0.1025
_reflns_Friedel_coverage 0.000
_reflns_number_gt 3970
_reflns_number_total 6523
_reflns_threshold_expression 'I > 2\s(I)'
_cod_data_source_file d1dt02843j2.cif
_cod_data_source_block Dimitry820b
_cod_original_sg_symbol_H-M 'P 21/n'
_cod_database_code 7708287
_shelx_shelxl_version_number 2014/7
_shelx_space_group_comment
;
The symmetry employed for this shelxl refinement is uniquely defined
by the following loop, which should always be used as a source of
symmetry information in preference to the above space-group names.
They are only intended as comments.
;
_shelx_estimated_absorpt_t_min 0.883
_shelx_estimated_absorpt_t_max 0.939

loop_
_space_group_symop_operation_xyz
'x, y, z'
'-x+1/2, y+1/2, -z+1/2'
'-x, -y, -z'
'x-1/2, -y-1/2, z-1/2'

loop_
_atom_site_label
_atom_site_type_symbol
_atom_site_fract_x
_atom_site_fract_y
_atom_site_fract_z
_atom_site_U_iso_or_equiv
_atom_site_adp_type
_atom_site_occupancy
_atom_site_site_symmetry_order
_atom_site_calc_flag
_atom_site_refinement_flags_posn
_atom_site_refinement_flags_adp
_atom_site_refinement_flags_occupancy
_atom_site_disorder_assembly
_atom_site_disorder_group
Sn1 Sn 0.77435(2) 0.37545(4) 0.54129(2) 0.02560(12) Uani 1 1 d . U . . .
Si1 Si 0.76202(7) 0.59612(14) 0.48716(8) 0.0298(4) Uani 1 1 d . U . . .
Si2 Si 0.65809(7) 0.31179(15) 0.56255(8) 0.0292(4) Uani 1 1 d . U . . .
O1 O 0.66252(17) 0.2970(3) 0.38208(18) 0.0343(10) Uani 1 1 d . U . . .
O2 O 0.48001(18) 0.3638(4) 0.2717(2) 0.0479(11) Uani 1 1 d . U . . .
O3 O 0.5089(2) 0.1340(4) 0.3125(2) 0.0582(12) Uani 1 1 d . U . . .
O4 O 0.58135(19) 0.1148(4) 0.2305(2) 0.0529(11) Uani 1 1 d . U . . .
O5 O 0.55087(18) 0.3454(4) 0.1886(2) 0.0448(11) Uani 1 1 d . U . . .
C1 C 0.8360(3) 0.6943(5) 0.5623(3) 0.0415(15) Uani 1 1 d . U . . .
C2 C 0.8277(4) 0.6910(6) 0.6321(3) 0.068(2) Uani 1 1 d . U . . .
H2A H 0.7796 0.7258 0.6229 0.102 Uiso 1 1 calc R U . . .
H2B H 0.8681 0.7368 0.6699 0.102 Uiso 1 1 calc R U . . .
H2C H 0.8299 0.6082 0.6480 0.102 Uiso 1 1 calc R U . . .
C3 C 0.8348(4) 0.8240(6) 0.5409(4) 0.074(2) Uani 1 1 d . U . . .
H3A H 0.8367 0.8285 0.4946 0.112 Uiso 1 1 calc R U . . .
H3B H 0.8781 0.8654 0.5783 0.112 Uiso 1 1 calc R U . . .
H3C H 0.7889 0.8618 0.5360 0.112 Uiso 1 1 calc R U . . .
C4 C 0.9128(3) 0.6427(6) 0.5806(4) 0.070(2) Uani 1 1 d . U . . .
H4A H 0.9140 0.5581 0.5928 0.105 Uiso 1 1 calc R U . . .
H4B H 0.9510 0.6856 0.6221 0.105 Uiso 1 1 calc R U . . .
H4C H 0.9226 0.6514 0.5387 0.105 Uiso 1 1 calc R U . . .
C5 C 0.6660(3) 0.6737(5) 0.4367(3) 0.0389(15) Uani 1 1 d . U . . .
C6 C 0.6326(3) 0.7052(6) 0.4869(3) 0.0522(18) Uani 1 1 d . U . . .
H6A H 0.6277 0.6328 0.5109 0.078 Uiso 1 1 calc R U . . .
H6B H 0.5833 0.7410 0.4587 0.078 Uiso 1 1 calc R U . . .
H6C H 0.6651 0.7620 0.5235 0.078 Uiso 1 1 calc R U . . .
C7 C 0.6127(3) 0.5825(5) 0.3808(3) 0.059(2) Uani 1 1 d . U . . .
H7A H 0.6307 0.5639 0.3454 0.089 Uiso 1 1 calc R U . . .
H7B H 0.5625 0.6166 0.3558 0.089 Uiso 1 1 calc R U . . .
H7C H 0.6112 0.5094 0.4060 0.089 Uiso 1 1 calc R U . . .
C8 C 0.6664(3) 0.7852(5) 0.3938(3) 0.0575(19) Uani 1 1 d . U . . .
H8A H 0.6951 0.8485 0.4276 0.086 Uiso 1 1 calc R U . . .
H8B H 0.6151 0.8123 0.3640 0.086 Uiso 1 1 calc R U . . .
H8C H 0.6893 0.7658 0.3623 0.086 Uiso 1 1 calc R U . . .
C9 C 0.7964(3) 0.5880(5) 0.4161(3) 0.0481(17) Uani 1 1 d . U . . .
H9A H 0.8438 0.5447 0.4358 0.072 Uiso 1 1 calc R U . . .
H9B H 0.8037 0.6689 0.4026 0.072 Uiso 1 1 calc R U . . .
H9C H 0.7594 0.5463 0.3732 0.072 Uiso 1 1 calc R U . . .
C10 C 0.6707(3) 0.3793(6) 0.6535(3) 0.0372(14) Uani 1 1 d . U . . .
C11 C 0.7414(3) 0.3332(7) 0.7180(3) 0.090(3) Uani 1 1 d . U . . .
H11A H 0.7484 0.3750 0.7622 0.135 Uiso 1 1 calc R U . . .
H11B H 0.7845 0.3477 0.7092 0.135 Uiso 1 1 calc R U . . .
H11C H 0.7365 0.2476 0.7238 0.135 Uiso 1 1 calc R U . . .
C12 C 0.6038(3) 0.3577(7) 0.6678(3) 0.065(2) Uani 1 1 d . U . . .
H12A H 0.6096 0.4044 0.7100 0.097 Uiso 1 1 calc R U . . .
H12B H 0.6009 0.2729 0.6773 0.097 Uiso 1 1 calc R U . . .
H12C H 0.5581 0.3821 0.6253 0.097 Uiso 1 1 calc R U . . .
C13 C 0.6785(4) 0.5142(6) 0.6496(4) 0.082(2) Uani 1 1 d . U . . .
H13A H 0.6297 0.5489 0.6179 0.123 Uiso 1 1 calc R U . . .
H13B H 0.7135 0.5319 0.6302 0.123 Uiso 1 1 calc R U . . .
H13C H 0.6972 0.5483 0.6983 0.123 Uiso 1 1 calc R U . . .
C14 C 0.6553(3) 0.1389(5) 0.5642(3) 0.0344(13) Uani 1 1 d . U . . .
C15 C 0.6037(4) 0.0880(7) 0.5940(5) 0.101(3) Uani 1 1 d . U . . .
H15A H 0.6220 0.1122 0.6447 0.151 Uiso 1 1 calc R U . . .
H15B H 0.6032 0.0009 0.5910 0.151 Uiso 1 1 calc R U . . .
H15C H 0.5530 0.1186 0.5652 0.151 Uiso 1 1 calc R U . . .
C16 C 0.7321(3) 0.0840(6) 0.6089(4) 0.077(2) Uani 1 1 d . U . . .
H16A H 0.7657 0.1088 0.5890 0.115 Uiso 1 1 calc R U . . .
H16B H 0.7279 -0.0030 0.6072 0.115 Uiso 1 1 calc R U . . .
H16C H 0.7522 0.1110 0.6593 0.115 Uiso 1 1 calc R U . . .
C17 C 0.6278(4) 0.0913(5) 0.4878(3) 0.063(2) Uani 1 1 d . U . . .
H17A H 0.5776 0.1220 0.4570 0.095 Uiso 1 1 calc R U . . .
H17B H 0.6264 0.0041 0.4886 0.095 Uiso 1 1 calc R U . . .
H17C H 0.6615 0.1172 0.4683 0.095 Uiso 1 1 calc R U . . .
C18 C 0.5618(2) 0.3596(5) 0.4926(3) 0.0401(15) Uani 1 1 d . U . . .
H18A H 0.5562 0.4457 0.4965 0.060 Uiso 1 1 calc R U . . .
H18B H 0.5241 0.3173 0.5012 0.060 Uiso 1 1 calc R U . . .
H18C H 0.5555 0.3407 0.4440 0.060 Uiso 1 1 calc R U . . .
C19 C 0.7294(3) 0.2971(5) 0.4258(3) 0.0254(12) Uani 1 1 d . U . . .
C20 C 0.7823(2) 0.2337(5) 0.4009(3) 0.0254(12) Uani 1 1 d . U . . .
C21 C 0.8650(2) 0.2577(5) 0.4487(3) 0.0352(15) Uani 1 1 d . U . . .
H21A H 0.8786 0.2350 0.4994 0.042 Uiso 1 1 calc R U . . .
H21B H 0.8751 0.3438 0.4478 0.042 Uiso 1 1 calc R U . . .
C22 C 0.9125(3) 0.1860(6) 0.4216(3) 0.0438(16) Uani 1 1 d . U . . .
H22 H 0.9665 0.2030 0.4533 0.053 Uiso 1 1 calc R U . . .
C23 C 0.8980(3) 0.0530(6) 0.4246(3) 0.0500(17) Uani 1 1 d . U . . .
H23A H 0.9288 0.0064 0.4078 0.060 Uiso 1 1 calc R U . . .
H23B H 0.9117 0.0293 0.4751 0.060 Uiso 1 1 calc R U . . .
C24 C 0.8159(3) 0.0271(5) 0.3764(3) 0.0424(15) Uani 1 1 d . U . . .
H24 H 0.8064 -0.0599 0.3785 0.051 Uiso 1 1 calc R U . . .
C25 C 0.7693(3) 0.0980(5) 0.4037(3) 0.0331(14) Uani 1 1 d . U . . .
H25A H 0.7828 0.0743 0.4542 0.040 Uiso 1 1 calc R U . . .
H25B H 0.7158 0.0798 0.3733 0.040 Uiso 1 1 calc R U . . .
C26 C 0.8920(3) 0.2221(6) 0.3435(3) 0.0514(17) Uani 1 1 d . U . . .
H26A H 0.9230 0.1774 0.3261 0.062 Uiso 1 1 calc R U . . .
H26B H 0.9013 0.3083 0.3413 0.062 Uiso 1 1 calc R U . . .
C27 C 0.8088(3) 0.1941(6) 0.2956(3) 0.0460(16) Uani 1 1 d . U . . .
H27 H 0.7948 0.2168 0.2443 0.055 Uiso 1 1 calc R U . . .
C28 C 0.7950(3) 0.0617(6) 0.2989(3) 0.0505(17) Uani 1 1 d . U . . .
H28A H 0.7418 0.0434 0.2674 0.061 Uiso 1 1 calc R U . . .
H28B H 0.8253 0.0155 0.2812 0.061 Uiso 1 1 calc R U . . .
C29 C 0.7624(3) 0.2665(5) 0.3224(3) 0.0399(15) Uani 1 1 d . U . . .
H29A H 0.7088 0.2509 0.2910 0.048 Uiso 1 1 calc R U . . .
H29B H 0.7716 0.3525 0.3195 0.048 Uiso 1 1 calc R U . . .
C30 C 0.4182(3) 0.2916(6) 0.2590(3) 0.0536(18) Uani 1 1 d . U . . .
H30A H 0.3960 0.2587 0.2092 0.064 Uiso 1 1 calc R U . . .
H30B H 0.3796 0.3383 0.2649 0.064 Uiso 1 1 calc R U . . .
C31 C 0.4474(3) 0.1920(7) 0.3146(3) 0.0605(19) Uani 1 1 d . U . . .
H31A H 0.4630 0.2252 0.3637 0.073 Uiso 1 1 calc R U . . .
H31B H 0.4072 0.1334 0.3046 0.073 Uiso 1 1 calc R U . . .
C32 C 0.4879(3) 0.0372(6) 0.2628(4) 0.065(2) Uani 1 1 d . U . . .
H32A H 0.4454 0.0597 0.2160 0.078 Uiso 1 1 calc R U . . .
H32B H 0.4735 -0.0329 0.2825 0.078 Uiso 1 1 calc R U . . .
C33 C 0.5558(3) 0.0105(6) 0.2532(4) 0.064(2) Uani 1 1 d . U . . .
H33A H 0.5961 -0.0189 0.2996 0.077 Uiso 1 1 calc R U . . .
H33B H 0.5439 -0.0531 0.2165 0.077 Uiso 1 1 calc R U . . .
C34 C 0.5441(3) 0.1369(6) 0.1557(3) 0.0555(17) Uani 1 1 d . U . . .
H34A H 0.4895 0.1314 0.1376 0.067 Uiso 1 1 calc R U . . .
H34B H 0.5592 0.0782 0.1292 0.067 Uiso 1 1 calc R U . . .
C35 C 0.5656(3) 0.2597(6) 0.1450(3) 0.0503(17) Uani 1 1 d . U . . .
H35A H 0.6193 0.2611 0.1581 0.060 Uiso 1 1 calc R U . . .
H35B H 0.5373 0.2819 0.0933 0.060 Uiso 1 1 calc R U . . .
C36 C 0.4759(3) 0.3871(6) 0.1551(3) 0.0496(16) Uani 1 1 d . U . . .
H36A H 0.4408 0.3200 0.1337 0.060 Uiso 1 1 calc R U . . .
H36B H 0.4682 0.4450 0.1163 0.060 Uiso 1 1 calc R U . . .
C37 C 0.4642(3) 0.4457(6) 0.2142(3) 0.0533(17) Uani 1 1 d . U . . .
H37A H 0.4972 0.5160 0.2327 0.064 Uiso 1 1 calc R U . . .
H37B H 0.4119 0.4733 0.1945 0.064 Uiso 1 1 calc R U . . .
Li1 Li 0.5745(5) 0.2605(9) 0.2964(5) 0.042(2) Uani 1 1 d . U . . .

loop_
_atom_site_aniso_label
_atom_site_aniso_U_11
_atom_site_aniso_U_22
_atom_site_aniso_U_33
_atom_site_aniso_U_23
_atom_site_aniso_U_13
_atom_site_aniso_U_12
Sn1 0.02676(17) 0.0279(2) 0.0224(2) 0.0003(2) 0.01146(14) 0.0010(2)
Si1 0.0323(7) 0.0278(11) 0.0284(9) 0.0013(7) 0.0131(7) -0.0003(7)
Si2 0.0296(7) 0.0335(10) 0.0287(9) -0.0004(8) 0.0170(7) -0.0008(7)
O1 0.0286(17) 0.046(3) 0.024(2) -0.0026(19) 0.0081(16) 0.0057(17)
O2 0.0391(19) 0.062(3) 0.037(2) -0.009(2) 0.0121(18) -0.004(2)
O3 0.051(2) 0.068(3) 0.039(3) 0.007(2) 0.006(2) -0.020(2)
O4 0.047(2) 0.052(3) 0.049(3) 0.002(2) 0.0116(19) 0.002(2)
O5 0.043(2) 0.046(3) 0.038(2) 0.003(2) 0.0117(19) -0.0031(19)
C1 0.045(3) 0.036(4) 0.036(3) -0.001(3) 0.012(3) -0.012(3)
C2 0.081(4) 0.070(5) 0.038(4) -0.018(4) 0.015(4) -0.024(4)
C3 0.085(5) 0.038(4) 0.072(5) 0.001(4) 0.011(4) -0.021(4)
C4 0.035(3) 0.077(6) 0.083(5) 0.004(5) 0.013(3) -0.013(3)
C5 0.039(3) 0.032(4) 0.038(4) 0.007(3) 0.011(3) 0.003(3)
C6 0.049(3) 0.051(5) 0.065(5) 0.008(4) 0.034(3) 0.010(3)
C7 0.040(3) 0.058(5) 0.049(4) 0.002(3) -0.007(3) 0.000(3)
C8 0.067(4) 0.041(4) 0.061(5) 0.023(3) 0.026(4) 0.017(3)
C9 0.066(4) 0.048(5) 0.049(4) 0.010(3) 0.043(3) 0.002(3)
C10 0.037(3) 0.049(4) 0.031(3) -0.007(3) 0.020(2) 0.005(3)
C11 0.073(4) 0.149(8) 0.033(4) -0.024(4) 0.012(3) 0.043(5)
C12 0.071(4) 0.090(6) 0.061(5) -0.013(4) 0.053(4) -0.009(4)
C13 0.140(6) 0.059(5) 0.085(6) -0.031(4) 0.084(5) -0.022(5)
C14 0.045(3) 0.033(3) 0.036(3) 0.003(3) 0.028(3) -0.001(3)
C15 0.158(7) 0.061(6) 0.156(8) -0.014(5) 0.134(7) -0.034(5)
C16 0.084(4) 0.040(5) 0.076(5) 0.015(4) 0.011(4) 0.011(4)
C17 0.107(5) 0.037(5) 0.048(4) -0.013(3) 0.037(4) -0.008(4)
C18 0.033(2) 0.047(4) 0.039(3) 0.001(3) 0.015(2) 0.005(3)
C19 0.032(3) 0.021(3) 0.023(3) 0.007(2) 0.012(2) -0.007(2)
C20 0.030(2) 0.028(3) 0.022(3) 0.001(3) 0.015(2) -0.001(2)
C21 0.033(3) 0.044(4) 0.032(3) -0.008(3) 0.018(3) -0.005(3)
C22 0.029(3) 0.066(4) 0.041(4) -0.017(3) 0.020(3) -0.004(3)
C23 0.049(3) 0.063(4) 0.043(4) -0.008(3) 0.025(3) 0.018(3)
C24 0.053(3) 0.028(4) 0.057(4) -0.005(3) 0.035(3) 0.002(3)
C25 0.035(3) 0.034(4) 0.039(3) 0.000(3) 0.024(3) 0.000(2)
C26 0.051(3) 0.070(5) 0.051(4) -0.012(3) 0.039(3) -0.007(3)
C27 0.055(3) 0.063(4) 0.029(3) 0.000(3) 0.027(3) 0.005(3)
C28 0.048(3) 0.065(4) 0.047(4) -0.023(4) 0.029(3) -0.003(3)
C29 0.049(3) 0.048(4) 0.029(3) 0.006(3) 0.024(3) 0.005(3)
C30 0.034(3) 0.079(5) 0.048(4) -0.016(4) 0.019(3) -0.003(3)
C31 0.050(4) 0.098(6) 0.037(4) 0.001(4) 0.022(3) -0.014(4)
C32 0.071(4) 0.048(5) 0.060(5) 0.000(4) 0.017(4) -0.024(4)
C33 0.059(4) 0.043(4) 0.068(5) 0.016(4) 0.009(4) -0.003(3)
C34 0.062(4) 0.063(4) 0.041(4) -0.008(4) 0.024(3) -0.002(4)
C35 0.052(3) 0.060(5) 0.044(4) -0.003(3) 0.027(3) -0.002(3)
C36 0.044(3) 0.058(5) 0.042(4) 0.009(3) 0.016(3) -0.004(3)
C37 0.053(3) 0.051(5) 0.049(4) -0.001(3) 0.016(3) 0.010(3)
Li1 0.037(4) 0.047(5) 0.035(4) 0.000(4) 0.010(4) -0.005(4)

loop_
_atom_type_symbol
_atom_type_description
_atom_type_scat_dispersion_real
_atom_type_scat_dispersion_imag
_atom_type_scat_source
C C 0.0033 0.0016 'International Tables Vol C Tables 4.2.6.8 and 6.1.1.4'
H H 0.0000 0.0000 'International Tables Vol C Tables 4.2.6.8 and 6.1.1.4'
Li Li -0.0003 0.0001 'International Tables Vol C Tables 4.2.6.8 and 6.1.1.4'
O O 0.0106 0.0060 'International Tables Vol C Tables 4.2.6.8 and 6.1.1.4'
Si Si 0.0817 0.0704 'International Tables Vol C Tables 4.2.6.8 and 6.1.1.4'
Sn Sn -0.6537 1.4246 'International Tables Vol C Tables 4.2.6.8 and 6.1.1.4'

loop_
_geom_angle_atom_site_label_1
_geom_angle_atom_site_label_2
_geom_angle_atom_site_label_3
_geom_angle
_geom_angle_site_symmetry_1
_geom_angle_site_symmetry_3
_geom_angle_publ_flag
C19 Sn1 Si2 96.35(12) . . ?
C19 Sn1 Si1 90.02(13) . . ?
Si2 Sn1 Si1 113.27(5) . . ?
C9 Si1 C1 103.4(3) . . ?
C9 Si1 C5 103.4(3) . . ?
C1 Si1 C5 113.1(3) . . ?
C9 Si1 Sn1 106.50(19) . . ?
C1 Si1 Sn1 107.37(19) . . ?
C5 Si1 Sn1 121.30(19) . . ?
C18 Si2 C10 105.5(2) . . ?
C18 Si2 C14 105.6(2) . . ?
C10 Si2 C14 111.4(3) . . ?
C18 Si2 Sn1 117.84(19) . . ?
C10 Si2 Sn1 108.70(17) . . ?
C14 Si2 Sn1 107.72(17) . . ?
C19 O1 Li1 158.4(5) . . ?
C30 O2 C37 112.0(4) . . ?
C30 O2 Li1 111.0(4) . . ?
C37 O2 Li1 113.2(5) . . ?
C31 O3 C32 113.4(4) . . ?
C31 O3 Li1 108.8(5) . . ?
C32 O3 Li1 114.1(5) . . ?
C34 O4 C33 114.5(5) . . ?
C34 O4 Li1 113.9(4) . . ?
C33 O4 Li1 105.7(5) . . ?
C36 O5 C35 113.0(4) . . ?
C36 O5 Li1 108.5(4) . . ?
C35 O5 Li1 109.1(4) . . ?
C3 C1 C4 108.3(5) . . ?
C3 C1 C2 107.8(6) . . ?
C4 C1 C2 107.0(5) . . ?
C3 C1 Si1 114.0(4) . . ?
C4 C1 Si1 107.7(4) . . ?
C2 C1 Si1 111.7(4) . . ?
C1 C2 H2A 109.5 . . ?
C1 C2 H2B 109.5 . . ?
H2A C2 H2B 109.5 . . ?
C1 C2 H2C 109.5 . . ?
H2A C2 H2C 109.5 . . ?
H2B C2 H2C 109.5 . . ?
C1 C3 H3A 109.5 . . ?
C1 C3 H3B 109.5 . . ?
H3A C3 H3B 109.5 . . ?
C1 C3 H3C 109.5 . . ?
H3A C3 H3C 109.5 . . ?
H3B C3 H3C 109.5 . . ?
C1 C4 H4A 109.5 . . ?
C1 C4 H4B 109.5 . . ?
H4A C4 H4B 109.5 . . ?
C1 C4 H4C 109.5 . . ?
H4A C4 H4C 109.5 . . ?
H4B C4 H4C 109.5 . . ?
C6 C5 C8 109.2(5) . . ?
C6 C5 C7 107.0(5) . . ?
C8 C5 C7 106.8(5) . . ?
C6 C5 Si1 112.5(4) . . ?
C8 C5 Si1 114.2(4) . . ?
C7 C5 Si1 106.7(4) . . ?
C5 C6 H6A 109.5 . . ?
C5 C6 H6B 109.5 . . ?
H6A C6 H6B 109.5 . . ?
C5 C6 H6C 109.5 . . ?
H6A C6 H6C 109.5 . . ?
H6B C6 H6C 109.5 . . ?
C5 C7 H7A 109.5 . . ?
C5 C7 H7B 109.5 . . ?
H7A C7 H7B 109.5 . . ?
C5 C7 H7C 109.5 . . ?
H7A C7 H7C 109.5 . . ?
H7B C7 H7C 109.5 . . ?
C5 C8 H8A 109.5 . . ?
C5 C8 H8B 109.5 . . ?
H8A C8 H8B 109.5 . . ?
C5 C8 H8C 109.5 . . ?
H8A C8 H8C 109.5 . . ?
H8B C8 H8C 109.5 . . ?
Si1 C9 H9A 109.5 . . ?
Si1 C9 H9B 109.5 . . ?
H9A C9 H9B 109.5 . . ?
Si1 C9 H9C 109.5 . . ?
H9A C9 H9C 109.5 . . ?
H9B C9 H9C 109.5 . . ?
C12 C10 C13 106.8(5) . . ?
C12 C10 C11 109.3(5) . . ?
C13 C10 C11 107.7(5) . . ?
C12 C10 Si2 113.1(4) . . ?
C13 C10 Si2 107.9(4) . . ?
C11 C10 Si2 111.9(4) . . ?
C10 C11 H11A 109.5 . . ?
C10 C11 H11B 109.5 . . ?
H11A C11 H11B 109.5 . . ?
C10 C11 H11C 109.5 . . ?
H11A C11 H11C 109.5 . . ?
H11B C11 H11C 109.5 . . ?
C10 C12 H12A 109.5 . . ?
C10 C12 H12B 109.5 . . ?
H12A C12 H12B 109.5 . . ?
C10 C12 H12C 109.5 . . ?
H12A C12 H12C 109.5 . . ?
H12B C12 H12C 109.5 . . ?
C10 C13 H13A 109.5 . . ?
C10 C13 H13B 109.5 . . ?
H13A C13 H13B 109.5 . . ?
C10 C13 H13C 109.5 . . ?
H13A C13 H13C 109.5 . . ?
H13B C13 H13C 109.5 . . ?
C17 C14 C16 106.2(5) . . ?
C17 C14 C15 107.2(5) . . ?
C16 C14 C15 106.9(5) . . ?
C17 C14 Si2 109.4(4) . . ?
C16 C14 Si2 112.7(4) . . ?
C15 C14 Si2 114.0(4) . . ?
C14 C15 H15A 109.5 . . ?
C14 C15 H15B 109.5 . . ?
H15A C15 H15B 109.5 . . ?
C14 C15 H15C 109.5 . . ?
H15A C15 H15C 109.5 . . ?
H15B C15 H15C 109.5 . . ?
C14 C16 H16A 109.5 . . ?
C14 C16 H16B 109.5 . . ?
H16A C16 H16B 109.5 . . ?
C14 C16 H16C 109.5 . . ?
H16A C16 H16C 109.5 . . ?
H16B C16 H16C 109.5 . . ?
C14 C17 H17A 109.5 . . ?
C14 C17 H17B 109.5 . . ?
H17A C17 H17B 109.5 . . ?
C14 C17 H17C 109.5 . . ?
H17A C17 H17C 109.5 . . ?
H17B C17 H17C 109.5 . . ?
Si2 C18 H18A 109.5 . . ?
Si2 C18 H18B 109.5 . . ?
H18A C18 H18B 109.5 . . ?
Si2 C18 H18C 109.5 . . ?
H18A C18 H18C 109.5 . . ?
H18B C18 H18C 109.5 . . ?
O1 C19 C20 116.1(4) . . ?
O1 C19 Sn1 122.8(4) . . ?
C20 C19 Sn1 121.0(3) . . ?
C21 C20 C29 109.0(5) . . ?
C21 C20 C25 107.6(4) . . ?
C29 C20 C25 108.0(4) . . ?
C21 C20 C19 114.6(4) . . ?
C29 C20 C19 110.9(4) . . ?
C25 C20 C19 106.5(4) . . ?
C20 C21 C22 110.4(4) . . ?
C20 C21 H21A 109.6 . . ?
C22 C21 H21A 109.6 . . ?
C20 C21 H21B 109.6 . . ?
C22 C21 H21B 109.6 . . ?
H21A C21 H21B 108.1 . . ?
C23 C22 C26 109.7(5) . . ?
C23 C22 C21 109.4(5) . . ?
C26 C22 C21 109.6(5) . . ?
C23 C22 H22 109.4 . . ?
C26 C22 H22 109.4 . . ?
C21 C22 H22 109.4 . . ?
C24 C23 C22 109.4(5) . . ?
C24 C23 H23A 109.8 . . ?
C22 C23 H23A 109.8 . . ?
C24 C23 H23B 109.8 . . ?
C22 C23 H23B 109.8 . . ?
H23A C23 H23B 108.2 . . ?
C28 C24 C23 109.9(5) . . ?
C28 C24 C25 109.8(5) . . ?
C23 C24 C25 109.1(5) . . ?
C28 C24 H24 109.3 . . ?
C23 C24 H24 109.3 . . ?
C25 C24 H24 109.3 . . ?
C24 C25 C20 110.8(4) . . ?
C24 C25 H25A 109.5 . . ?
C20 C25 H25A 109.5 . . ?
C24 C25 H25B 109.5 . . ?
C20 C25 H25B 109.5 . . ?
H25A C25 H25B 108.1 . . ?
C22 C26 C27 108.4(5) . . ?
C22 C26 H26A 110.0 . . ?
C27 C26 H26A 110.0 . . ?
C22 C26 H26B 110.0 . . ?
C27 C26 H26B 110.0 . . ?
H26A C26 H26B 108.4 . . ?
C28 C27 C29 110.5(5) . . ?
C28 C27 C26 109.8(5) . . ?
C29 C27 C26 108.9(5) . . ?
C28 C27 H27 109.2 . . ?
C29 C27 H27 109.2 . . ?
C26 C27 H27 109.2 . . ?
C24 C28 C27 109.3(5) . . ?
C24 C28 H28A 109.8 . . ?
C27 C28 H28A 109.8 . . ?
C24 C28 H28B 109.8 . . ?
C27 C28 H28B 109.8 . . ?
H28A C28 H28B 108.3 . . ?
C27 C29 C20 110.7(5) . . ?
C27 C29 H29A 109.5 . . ?
C20 C29 H29A 109.5 . . ?
C27 C29 H29B 109.5 . . ?
C20 C29 H29B 109.5 . . ?
H29A C29 H29B 108.1 . . ?
O2 C30 C31 106.2(4) . . ?
O2 C30 H30A 110.5 . . ?
C31 C30 H30A 110.5 . . ?
O2 C30 H30B 110.5 . . ?
C31 C30 H30B 110.5 . . ?
H30A C30 H30B 108.7 . . ?
O3 C31 C30 110.8(5) . . ?
O3 C31 H31A 109.5 . . ?
C30 C31 H31A 109.5 . . ?
O3 C31 H31B 109.5 . . ?
C30 C31 H31B 109.5 . . ?
H31A C31 H31B 108.1 . . ?
O3 C32 C33 105.1(5) . . ?
O3 C32 H32A 110.7 . . ?
C33 C32 H32A 110.7 . . ?
O3 C32 H32B 110.7 . . ?
C33 C32 H32B 110.7 . . ?
H32A C32 H32B 108.8 . . ?
O4 C33 C32 111.4(5) . . ?
O4 C33 H33A 109.3 . . ?
C32 C33 H33A 109.3 . . ?
O4 C33 H33B 109.3 . . ?
C32 C33 H33B 109.3 . . ?
H33A C33 H33B 108.0 . . ?
O4 C34 C35 106.4(5) . . ?
O4 C34 H34A 110.5 . . ?
C35 C34 H34A 110.5 . . ?
O4 C34 H34B 110.5 . . ?
C35 C34 H34B 110.5 . . ?
H34A C34 H34B 108.6 . . ?
O5 C35 C34 111.6(5) . . ?
O5 C35 H35A 109.3 . . ?
C34 C35 H35A 109.3 . . ?
O5 C35 H35B 109.3 . . ?
C34 C35 H35B 109.3 . . ?
H35A C35 H35B 108.0 . . ?
O5 C36 C37 105.9(5) . . ?
O5 C36 H36A 110.6 . . ?
C37 C36 H36A 110.6 . . ?
O5 C36 H36B 110.6 . . ?
C37 C36 H36B 110.6 . . ?
H36A C36 H36B 108.7 . . ?
O2 C37 C36 110.1(5) . . ?
O2 C37 H37A 109.6 . . ?
C36 C37 H37A 109.6 . . ?
O2 C37 H37B 109.6 . . ?
C36 C37 H37B 109.6 . . ?
H37A C37 H37B 108.2 . . ?
O1 Li1 O3 113.0(5) . . ?
O1 Li1 O2 118.0(5) . . ?
O3 Li1 O2 80.9(4) . . ?
O1 Li1 O4 116.8(5) . . ?
O3 Li1 O4 79.3(4) . . ?
O2 Li1 O4 125.2(4) . . ?
O1 Li1 O5 121.2(5) . . ?
O3 Li1 O5 125.7(4) . . ?
O2 Li1 O5 76.6(3) . . ?
O4 Li1 O5 75.1(4) . . ?

loop_
_geom_bond_atom_site_label_1
_geom_bond_atom_site_label_2
_geom_bond_distance
_geom_bond_site_symmetry_2
_geom_bond_publ_flag
Sn1 C19 2.312(5) . ?
Sn1 Si2 2.6731(17) . ?
Sn1 Si1 2.6836(18) . ?
Si1 C9 1.895(6) . ?
Si1 C1 1.935(6) . ?
Si1 C5 1.937(5) . ?
Si2 C18 1.894(4) . ?
Si2 C10 1.939(6) . ?
Si2 C14 1.942(6) . ?
O1 C19 1.235(5) . ?
O1 Li1 1.895(9) . ?
O2 C30 1.407(7) . ?
O2 C37 1.422(7) . ?
O2 Li1 2.085(10) . ?
O3 C31 1.419(7) . ?
O3 C32 1.422(7) . ?
O3 Li1 2.070(11) . ?
O4 C34 1.403(6) . ?
O4 C33 1.442(7) . ?
O4 Li1 2.176(11) . ?
O5 C36 1.423(6) . ?
O5 C35 1.440(7) . ?
O5 Li1 2.270(11) . ?
C1 C3 1.519(8) . ?
C1 C4 1.530(8) . ?
C1 C2 1.530(8) . ?
C2 H2A 0.9800 . ?
C2 H2B 0.9800 . ?
C2 H2C 0.9800 . ?
C3 H3A 0.9800 . ?
C3 H3B 0.9800 . ?
C3 H3C 0.9800 . ?
C4 H4A 0.9800 . ?
C4 H4B 0.9800 . ?
C4 H4C 0.9800 . ?
C5 C6 1.518(8) . ?
C5 C8 1.538(8) . ?
C5 C7 1.552(7) . ?
C6 H6A 0.9800 . ?
C6 H6B 0.9800 . ?
C6 H6C 0.9800 . ?
C7 H7A 0.9800 . ?
C7 H7B 0.9800 . ?
C7 H7C 0.9800 . ?
C8 H8A 0.9800 . ?
C8 H8B 0.9800 . ?
C8 H8C 0.9800 . ?
C9 H9A 0.9800 . ?
C9 H9B 0.9800 . ?
C9 H9C 0.9800 . ?
C10 C12 1.527(7) . ?
C10 C13 1.528(9) . ?
C10 C11 1.532(7) . ?
C11 H11A 0.9800 . ?
C11 H11B 0.9800 . ?
C11 H11C 0.9800 . ?
C12 H12A 0.9800 . ?
C12 H12B 0.9800 . ?
C12 H12C 0.9800 . ?
C13 H13A 0.9800 . ?
C13 H13B 0.9800 . ?
C13 H13C 0.9800 . ?
C14 C17 1.518(8) . ?
C14 C16 1.525(7) . ?
C14 C15 1.542(8) . ?
C15 H15A 0.9800 . ?
C15 H15B 0.9800 . ?
C15 H15C 0.9800 . ?
C16 H16A 0.9800 . ?
C16 H16B 0.9800 . ?
C16 H16C 0.9800 . ?
C17 H17A 0.9800 . ?
C17 H17B 0.9800 . ?
C17 H17C 0.9800 . ?
C18 H18A 0.9800 . ?
C18 H18B 0.9800 . ?
C18 H18C 0.9800 . ?
C19 C20 1.553(7) . ?
C20 C21 1.525(6) . ?
C20 C29 1.533(7) . ?
C20 C25 1.550(7) . ?
C21 C22 1.541(7) . ?
C21 H21A 0.9900 . ?
C21 H21B 0.9900 . ?
C22 C23 1.528(8) . ?
C22 C26 1.531(8) . ?
C22 H22 1.0000 . ?
C23 C24 1.519(7) . ?
C23 H23A 0.9900 . ?
C23 H23B 0.9900 . ?
C24 C28 1.515(8) . ?
C24 C25 1.525(7) . ?
C24 H24 1.0000 . ?
C25 H25A 0.9900 . ?
C25 H25B 0.9900 . ?
C26 C27 1.543(7) . ?
C26 H26A 0.9900 . ?
C26 H26B 0.9900 . ?
C27 C28 1.518(8) . ?
C27 C29 1.524(7) . ?
C27 H27 1.0000 . ?
C28 H28A 0.9900 . ?
C28 H28B 0.9900 . ?
C29 H29A 0.9900 . ?
C29 H29B 0.9900 . ?
C30 C31 1.519(8) . ?
C30 H30A 0.9900 . ?
C30 H30B 0.9900 . ?
C31 H31A 0.9900 . ?
C31 H31B 0.9900 . ?
C32 C33 1.502(8) . ?
C32 H32A 0.9900 . ?
C32 H32B 0.9900 . ?
C33 H33A 0.9900 . ?
C33 H33B 0.9900 . ?
C34 C35 1.491(8) . ?
C34 H34A 0.9900 . ?
C34 H34B 0.9900 . ?
C35 H35A 0.9900 . ?
C35 H35B 0.9900 . ?
C36 C37 1.502(8) . ?
C36 H36A 0.9900 . ?
C36 H36B 0.9900 . ?
C37 H37A 0.9900 . ?
C37 H37B 0.9900 . ?

loop_
_geom_torsion_atom_site_label_1
_geom_torsion_atom_site_label_2
_geom_torsion_atom_site_label_3
_geom_torsion_atom_site_label_4
_geom_torsion
_geom_torsion_site_symmetry_1
_geom_torsion_site_symmetry_2
_geom_torsion_site_symmetry_3
_geom_torsion_site_symmetry_4
_geom_torsion_publ_flag
Li1 O1 C19 C20 4.9(15) . . . . ?
Li1 O1 C19 Sn1 -171.2(11) . . . . ?
O1 C19 C20 C21 167.7(5) . . . . ?
Sn1 C19 C20 C21 -16.1(6) . . . . ?
O1 C19 C20 C29 43.8(6) . . . . ?
Sn1 C19 C20 C29 -140.0(4) . . . . ?
O1 C19 C20 C25 -73.4(5) . . . . ?
Sn1 C19 C20 C25 102.8(4) . . . . ?
C29 C20 C21 C22 -57.9(6) . . . . ?
C25 C20 C21 C22 58.9(6) . . . . ?
C19 C20 C21 C22 177.2(5) . . . . ?
C20 C21 C22 C23 -60.4(6) . . . . ?
C20 C21 C22 C26 59.9(6) . . . . ?
C26 C22 C23 C24 -60.1(6) . . . . ?
C21 C22 C23 C24 60.1(6) . . . . ?
C22 C23 C24 C28 60.2(7) . . . . ?
C22 C23 C24 C25 -60.3(7) . . . . ?
C28 C24 C25 C20 -59.8(6) . . . . ?
C23 C24 C25 C20 60.7(6) . . . . ?
C21 C20 C25 C24 -59.5(6) . . . . ?
C29 C20 C25 C24 58.0(5) . . . . ?
C19 C20 C25 C24 177.1(4) . . . . ?
C23 C22 C26 C27 59.6(6) . . . . ?
C21 C22 C26 C27 -60.6(7) . . . . ?
C22 C26 C27 C28 -59.9(7) . . . . ?
C22 C26 C27 C29 61.1(7) . . . . ?
C23 C24 C28 C27 -60.5(6) . . . . ?
C25 C24 C28 C27 59.6(6) . . . . ?
C29 C27 C28 C24 -59.7(6) . . . . ?
C26 C27 C28 C24 60.5(6) . . . . ?
C28 C27 C29 C20 59.7(6) . . . . ?
C26 C27 C29 C20 -60.9(7) . . . . ?
C21 C20 C29 C27 59.0(6) . . . . ?
C25 C20 C29 C27 -57.6(6) . . . . ?
C19 C20 C29 C27 -174.0(4) . . . . ?
C37 O2 C30 C31 167.4(5) . . . . ?
Li1 O2 C30 C31 39.8(6) . . . . ?
C32 O3 C31 C30 -89.2(7) . . . . ?
Li1 O3 C31 C30 39.0(6) . . . . ?
O2 C30 C31 O3 -53.0(7) . . . . ?
C31 O3 C32 C33 164.9(5) . . . . ?
Li1 O3 C32 C33 39.5(6) . . . . ?
C34 O4 C33 C32 -83.2(7) . . . . ?
Li1 O4 C33 C32 43.0(6) . . . . ?
O3 C32 C33 O4 -55.4(7) . . . . ?
C33 O4 C34 C35 167.7(5) . . . . ?
Li1 O4 C34 C35 45.9(6) . . . . ?
C36 O5 C35 C34 -84.5(6) . . . . ?
Li1 O5 C35 C34 36.3(6) . . . . ?
O4 C34 C35 O5 -54.4(6) . . . . ?
C35 O5 C36 C37 164.2(5) . . . . ?
Li1 O5 C36 C37 43.1(6) . . . . ?
C30 O2 C37 C36 -84.9(6) . . . . ?
Li1 O2 C37 C36 41.5(6) . . . . ?
O5 C36 C37 O2 -56.6(6) . . . . ?
C19 O1 Li1 O3 104.3(13) . . . . ?
C19 O1 Li1 O2 -164.0(10) . . . . ?
C19 O1 Li1 O4 15.0(16) . . . . ?
C19 O1 Li1 O5 -73.1(15) . . . . ?
